data_1567720
loop_
_publ_author_name
Vinaya
'Basavaraju, Yeriyur B.'
'Nagma Banu, Holalagudu A.'
'Kalluraya, Balakrishna'
'Yathirajan, Hemmige S.'
'Balerao, Rishik'
'Butcher, Ray J.'

_publ_section_title
;
 3-(3-Nitrophenyl)-1-[4-(prop-2-ynyloxy)phenyl]prop-2-en-1-one
;
_journal_coeditor_code BT4126
_journal_issue 10
_journal_name_full IUCrData
_journal_page_first x220957
_journal_paper_doi 10.1107/S2414314622009579
_journal_volume 7
_journal_year 2022
_chemical_formula_iupac 'C18 H13 N O4'
_chemical_formula_moiety 'C18 H13 N O4'
_chemical_formula_sum 'C18 H13 N O4'
_chemical_formula_weight 307.29
_chemical_name_systematic
;
3-(3-Nitrophenyl)-1-[4-(prop-2-ynyloxy)phenyl]prop-2-en-1-one
;
_space_group_crystal_system triclinic
_space_group_IT_number 2
_space_group_name_Hall '-P 1'
_space_group_name_H-M_alt 'P -1'
_atom_sites_solution_hydrogens mixed
_atom_sites_solution_primary dual
_atom_sites_solution_secondary difmap
_audit_creation_method SHELXL-2018/3
_cell_angle_alpha 94.433(7)
_cell_angle_beta 97.953(8)
_cell_angle_gamma 97.019(7)
_cell_formula_units_Z 2
_cell_length_a 7.6534(16)
_cell_length_b 8.6079(15)
_cell_length_c 11.369(2)
_cell_measurement_reflns_used 9976
_cell_measurement_temperature 100(2)
_cell_measurement_theta_max 32.85
_cell_measurement_theta_min 2.71
_cell_volume 732.8(2)
_computing_cell_refinement
;
SAINT (Bruker, 2016)
;
_computing_data_collection
;
APEX2 (Bruker, 2016)
;
_computing_data_reduction
;
SAINT (Bruker, 2016)
;
_computing_molecular_graphics
;
SHELXTL (Sheldrick, 2008)
;
_computing_publication_material
;
SHELXTL (Sheldrick, 2008)
;
_computing_structure_refinement
;
<i>SHELXL2018/3</i> (Sheldrick, 2015b)
;
_computing_structure_solution
;
SHELXT (Sheldrick, 2015a)
;
_diffrn_ambient_temperature 100(2)
_diffrn_measured_fraction_theta_full 0.996
_diffrn_measured_fraction_theta_max 0.997
_diffrn_measurement_device_type 'Bruker APEXII CCD'
_diffrn_measurement_method '\f and \w scans'
_diffrn_radiation_type MoK\a
_diffrn_radiation_wavelength 0.71073
_diffrn_reflns_av_R_equivalents 0.0889
_diffrn_reflns_av_unetI/netI 0.0399
_diffrn_reflns_limit_h_max 10
_diffrn_reflns_limit_h_min -10
_diffrn_reflns_limit_k_max 10
_diffrn_reflns_limit_k_min -11
_diffrn_reflns_limit_l_max 15
_diffrn_reflns_limit_l_min -15
_diffrn_reflns_number 47166
_diffrn_reflns_theta_full 25.242
_diffrn_reflns_theta_max 28.282
_diffrn_reflns_theta_min 2.395
_exptl_absorpt_coefficient_mu 0.100
_exptl_absorpt_correction_T_max 0.7293
_exptl_absorpt_correction_T_min 0.6340
_exptl_absorpt_correction_type multi-scan
_exptl_absorpt_process_details
;
(SADABS; Bruker, 2016)
;
_exptl_crystal_colour yellow
_exptl_crystal_density_diffrn 1.393
_exptl_crystal_description prism
_exptl_crystal_F_000 320
_exptl_crystal_size_max 0.33
_exptl_crystal_size_mid 0.19
_exptl_crystal_size_min 0.14
_refine_diff_density_max 0.280
_refine_diff_density_min -0.210
_refine_ls_extinction_method none
_refine_ls_goodness_of_fit_ref 1.077
_refine_ls_hydrogen_treatment mixed
_refine_ls_matrix_type full
_refine_ls_number_parameters 212
_refine_ls_number_reflns 3638
_refine_ls_number_restraints 0
_refine_ls_restrained_S_all 1.077
_refine_ls_R_factor_all 0.0644
_refine_ls_R_factor_gt 0.0459
_refine_ls_shift/su_max 0.000
_refine_ls_shift/su_mean 0.000
_refine_ls_structure_factor_coef Fsqd
_refine_ls_weighting_details 'w=1/[\s^2^(Fo^2^)+(0.0642P)^2^+0.1082P] where P=(Fo^2^+2Fc^2^)/3'
_refine_ls_weighting_scheme calc
_refine_ls_wR_factor_gt 0.1253
_refine_ls_wR_factor_ref 0.1367
_reflns_number_gt 2700
_reflns_number_total 3638
_reflns_threshold_expression 'I > 2\s(I)'
_cod_data_source_file bt4126.cif
_cod_data_source_block I
_cod_depositor_comments 'Adding full bibliography for 1567720.cif.'
_cod_original_cell_volume 732.8(3)
_cod_database_code 1567720
_shelx_space_group_comment
;
The symmetry employed for this shelxl refinement is uniquely defined
by the following loop, which should always be used as a source of
symmetry information in preference to the above space-group names.
They are only intended as comments.
;

loop_
_space_group_symop_operation_xyz
'x, y, z'
'-x, -y, -z'

loop_
_atom_site_type_symbol
_atom_site_label
_atom_site_fract_x
_atom_site_fract_y
_atom_site_fract_z
_atom_site_U_iso_or_equiv
_atom_site_adp_type
_atom_site_calc_flag
_atom_site_occupancy
_atom_site_disorder_assembly
_atom_site_disorder_group
O O1 0.8224(2) -0.53179(13) 0.40582(11) 0.0732(4) Uani d 1 . .
O O2 0.78869(16) -0.48667(12) 0.22192(10) 0.0557(3) Uani d 1 . .
O O3 0.38666(16) 0.19330(12) 0.03294(9) 0.0557(3) Uani d 1 . .
O O4 0.12863(14) 0.82184(10) 0.22678(8) 0.0419(3) Uani d 1 . .
N N1 0.79204(16) -0.44535(13) 0.32710(11) 0.0436(3) Uani d 1 . .
C C1 0.63484(18) -0.05300(15) 0.30785(12) 0.0358(3) Uani d 1 . .
C C2 0.67213(17) -0.20372(14) 0.27518(11) 0.0342(3) Uani d 1 . .
H H2A 0.639784 -0.249615 0.195197 0.041 Uiso calc 1 . .
C C3 0.75705(18) -0.28509(15) 0.36138(12) 0.0362(3) Uani d 1 . .
C C4 0.8101(2) -0.22355(17) 0.47820(12) 0.0446(3) Uani d 1 . .
H H4A 0.868961 -0.282414 0.535011 0.054 Uiso calc 1 . .
C C5 0.7751(2) -0.07331(18) 0.51018(13) 0.0518(4) Uani d 1 . .
H H5A 0.811026 -0.027252 0.589874 0.062 Uiso calc 1 . .
C C6 0.6882(2) 0.00972(17) 0.42650(13) 0.0469(4) Uani d 1 . .
H H6A 0.663892 0.112233 0.450078 0.056 Uiso calc 1 . .
C C7 0.54529(18) 0.03375(15) 0.21647(12) 0.0378(3) Uani d 1 . .
H H7A 0.524932 -0.013883 0.136707 0.045 Uiso calc 1 . .
C C8 0.49007(19) 0.17290(15) 0.23512(12) 0.0402(3) Uani d 1 . .
H H8A 0.505167 0.222444 0.314155 0.048 Uiso calc 1 . .
C C9 0.40553(19) 0.25253(15) 0.13558(12) 0.0386(3) Uani d 1 . .
C C10 0.34071(18) 0.40617(14) 0.16303(11) 0.0345(3) Uani d 1 . .
C C11 0.32576(18) 0.46816(15) 0.27815(11) 0.0366(3) Uani d 1 . .
H H11A 0.365827 0.414762 0.344742 0.044 Uiso calc 1 . .
C C12 0.25357(19) 0.60589(15) 0.29624(11) 0.0382(3) Uani d 1 . .
H H12A 0.242477 0.645757 0.374749 0.046 Uiso calc 1 . .
C C13 0.19719(17) 0.68610(14) 0.19960(11) 0.0343(3) Uani d 1 . .
C C14 0.2132(2) 0.62771(16) 0.08447(12) 0.0418(3) Uani d 1 . .
H H14A 0.176033 0.682647 0.018101 0.050 Uiso calc 1 . .
C C15 0.2840(2) 0.48861(16) 0.06802(12) 0.0418(3) Uani d 1 . .
H H15A 0.293985 0.448410 -0.010617 0.050 Uiso calc 1 . .
C C16 0.0652(2) 0.90385(15) 0.12751(12) 0.0412(3) Uani d 1 . .
H H16A -0.037244 0.838377 0.076985 0.049 Uiso calc 1 . .
H H16B 0.160640 0.926181 0.078194 0.049 Uiso calc 1 . .
C C17 0.01114(18) 1.05106(15) 0.17380(12) 0.0397(3) Uani d 1 . .
C C18 -0.0334(2) 1.17155(17) 0.20482(14) 0.0466(4) Uani d 1 . .
H H18A -0.067(2) 1.266(2) 0.2248(15) 0.057(5) Uiso d 1 . .

loop_
_atom_site_aniso_label
_atom_site_aniso_U_11
_atom_site_aniso_U_22
_atom_site_aniso_U_33
_atom_site_aniso_U_12
_atom_site_aniso_U_13
_atom_site_aniso_U_23
O1 0.1189(11) 0.0461(6) 0.0560(7) 0.0324(7) -0.0072(7) 0.0173(5)
O2 0.0791(8) 0.0448(6) 0.0449(6) 0.0280(5) 0.0012(5) -0.0014(5)
O3 0.0887(9) 0.0452(6) 0.0366(6) 0.0323(6) 0.0041(5) -0.0009(4)
O4 0.0605(6) 0.0339(5) 0.0339(5) 0.0210(4) 0.0040(4) 0.0022(4)
N1 0.0506(7) 0.0363(6) 0.0440(7) 0.0146(5) -0.0018(5) 0.0069(5)
C1 0.0395(7) 0.0333(6) 0.0357(7) 0.0103(5) 0.0049(5) 0.0040(5)
C2 0.0384(7) 0.0328(6) 0.0316(6) 0.0087(5) 0.0027(5) 0.0026(5)
C3 0.0397(7) 0.0333(6) 0.0372(7) 0.0102(5) 0.0052(5) 0.0063(5)
C4 0.0535(8) 0.0465(8) 0.0352(7) 0.0153(6) 0.0012(6) 0.0090(6)
C5 0.0691(10) 0.0530(9) 0.0320(7) 0.0183(7) -0.0018(7) -0.0026(6)
C6 0.0633(9) 0.0391(7) 0.0388(7) 0.0179(7) 0.0032(6) -0.0021(6)
C7 0.0457(7) 0.0333(6) 0.0353(7) 0.0121(5) 0.0040(5) 0.0016(5)
C8 0.0514(8) 0.0340(7) 0.0359(7) 0.0148(6) 0.0025(6) 0.0014(5)
C9 0.0484(8) 0.0324(6) 0.0366(7) 0.0130(5) 0.0061(6) 0.0021(5)
C10 0.0406(7) 0.0296(6) 0.0339(6) 0.0096(5) 0.0038(5) 0.0025(5)
C11 0.0472(7) 0.0324(6) 0.0317(6) 0.0115(5) 0.0037(5) 0.0066(5)
C12 0.0514(8) 0.0343(6) 0.0299(6) 0.0109(6) 0.0064(5) 0.0014(5)
C13 0.0396(7) 0.0281(6) 0.0352(6) 0.0090(5) 0.0033(5) 0.0007(5)
C14 0.0596(9) 0.0371(7) 0.0307(6) 0.0188(6) 0.0018(6) 0.0047(5)
C15 0.0603(9) 0.0365(7) 0.0305(6) 0.0177(6) 0.0044(6) 0.0011(5)
C16 0.0526(8) 0.0343(7) 0.0368(7) 0.0160(6) -0.0016(6) 0.0028(5)
C17 0.0429(7) 0.0361(7) 0.0408(7) 0.0107(6) 0.0019(6) 0.0062(5)
C18 0.0518(9) 0.0378(7) 0.0527(9) 0.0170(6) 0.0063(7) 0.0052(6)

loop_
_atom_type_symbol
_atom_type_description
_atom_type_scat_dispersion_real
_atom_type_scat_dispersion_imag
_atom_type_scat_source
C C 0.0033 0.0016 'International Tables Vol C Tables 4.2.6.8 and 6.1.1.4'
H H 0.0000 0.0000 'International Tables Vol C Tables 4.2.6.8 and 6.1.1.4'
N N 0.0061 0.0033 'International Tables Vol C Tables 4.2.6.8 and 6.1.1.4'
O O 0.0106 0.0060 'International Tables Vol C Tables 4.2.6.8 and 6.1.1.4'

loop_
_geom_angle_atom_site_label_1
_geom_angle_atom_site_label_2
_geom_angle_atom_site_label_3
_geom_angle_site_symmetry_1
_geom_angle_site_symmetry_3
_geom_angle
_geom_angle_publ_flag
C13 O4 C16 . . 116.23(10) y
O2 N1 O1 . . 122.80(12) ?
O2 N1 C3 . . 118.79(11) ?
O1 N1 C3 . . 118.40(12) ?
C2 C1 C6 . . 118.12(12) ?
C2 C1 C7 . . 118.90(11) ?
C6 C1 C7 . . 122.97(12) ?
C3 C2 C1 . . 118.80(12) ?
C3 C2 H2A . . 120.6 ?
C1 C2 H2A . . 120.6 ?
C4 C3 C2 . . 123.22(12) ?
C4 C3 N1 . . 118.22(11) ?
C2 C3 N1 . . 118.56(11) ?
C3 C4 C5 . . 117.94(12) ?
C3 C4 H4A . . 121.0 ?
C5 C4 H4A . . 121.0 ?
C6 C5 C4 . . 120.11(13) ?
C6 C5 H5A . . 119.9 ?
C4 C5 H5A . . 119.9 ?
C5 C6 C1 . . 121.80(13) ?
C5 C6 H6A . . 119.1 ?
C1 C6 H6A . . 119.1 ?
C8 C7 C1 . . 125.96(12) ?
C8 C7 H7A . . 117.0 ?
C1 C7 H7A . . 117.0 ?
C7 C8 C9 . . 121.55(12) ?
C7 C8 H8A . . 119.2 ?
C9 C8 H8A . . 119.2 ?
O3 C9 C8 . . 120.87(12) ?
O3 C9 C10 . . 120.22(12) ?
C8 C9 C10 . . 118.90(11) ?
C15 C10 C11 . . 118.06(11) ?
C15 C10 C9 . . 117.85(11) ?
C11 C10 C9 . . 124.01(11) ?
C12 C11 C10 . . 120.89(11) ?
C12 C11 H11A . . 119.6 ?
C10 C11 H11A . . 119.6 ?
C11 C12 C13 . . 119.98(12) ?
C11 C12 H12A . . 120.0 ?
C13 C12 H12A . . 120.0 ?
O4 C13 C12 . . 115.58(11) ?
O4 C13 C14 . . 124.35(11) ?
C12 C13 C14 . . 120.07(11) ?
C15 C14 C13 . . 119.11(12) ?
C15 C14 H14A . . 120.4 ?
C13 C14 H14A . . 120.4 ?
C14 C15 C10 . . 121.89(12) ?
C14 C15 H15A . . 119.1 ?
C10 C15 H15A . . 119.1 ?
O4 C16 C17 . . 108.45(11) ?
O4 C16 H16A . . 110.0 ?
C17 C16 H16A . . 110.0 ?
O4 C16 H16B . . 110.0 ?
C17 C16 H16B . . 110.0 ?
H16A C16 H16B . . 108.4 ?
C18 C17 C16 . . 176.40(14) ?
C17 C18 H18A . . 177.0(11) ?

loop_
_geom_bond_atom_site_label_1
_geom_bond_atom_site_label_2
_geom_bond_site_symmetry_2
_geom_bond_distance
_geom_bond_publ_flag
O1 N1 . 1.2232(15) y
O2 N1 . 1.2168(16) y
O3 C9 . 1.2189(16) y
O4 C13 . 1.3693(14) ?
O4 C16 . 1.4362(15) ?
N1 C3 . 1.4706(17) y
C1 C2 . 1.3957(17) ?
C1 C6 . 1.3996(19) ?
C1 C7 . 1.4680(18) ?
C2 C3 . 1.3838(17) ?
C2 H2A . 0.9500 ?
C3 C4 . 1.3780(19) ?
C4 C5 . 1.384(2) ?
C4 H4A . 0.9500 ?
C5 C6 . 1.380(2) ?
C5 H5A . 0.9500 ?
C6 H6A . 0.9500 ?
C7 C8 . 1.3295(17) ?
C7 H7A . 0.9500 ?
C8 C9 . 1.4815(18) ?
C8 H8A . 0.9500 ?
C9 C10 . 1.4940(17) ?
C10 C15 . 1.3866(17) ?
C10 C11 . 1.3997(18) ?
C11 C12 . 1.3809(17) ?
C11 H11A . 0.9500 ?
C12 C13 . 1.3888(17) ?
C12 H12A . 0.9500 ?
C13 C14 . 1.3924(18) ?
C14 C15 . 1.3835(18) ?
C14 H14A . 0.9500 ?
C15 H15A . 0.9500 ?
C16 C17 . 1.4627(18) ?
C16 H16A . 0.9900 ?
C16 H16B . 0.9900 ?
C17 C18 . 1.1746(19) ?
C18 H18A . 0.901(18) ?

loop_
_geom_hbond_atom_site_label_D
_geom_hbond_atom_site_label_H
_geom_hbond_atom_site_label_A
_geom_hbond_site_symmetry_A
_geom_hbond_distance_DH
_geom_hbond_distance_HA
_geom_hbond_distance_DA
_geom_hbond_angle_DHA
_geom_hbond_publ_flag
C18 H18A O2 1_475 0.901(18) 2.519(18) 3.3927(18) 163.6(15) yes

loop_
_geom_torsion_atom_site_label_1
_geom_torsion_atom_site_label_2
_geom_torsion_atom_site_label_3
_geom_torsion_atom_site_label_4
_geom_torsion_site_symmetry_1
_geom_torsion_site_symmetry_2
_geom_torsion_site_symmetry_3
_geom_torsion_site_symmetry_4
_geom_torsion
_geom_torsion_publ_flag
C6 C1 C2 C3 . . . . 1.0(2) ?
C7 C1 C2 C3 . . . . 179.80(12) ?
C1 C2 C3 C4 . . . . -1.3(2) ?
C1 C2 C3 N1 . . . . 178.51(11) ?
O2 N1 C3 C4 . . . . -161.56(14) ?
O1 N1 C3 C4 . . . . 18.8(2) ?
O2 N1 C3 C2 . . . . 18.64(19) ?
O1 N1 C3 C2 . . . . -160.96(13) ?
C2 C3 C4 C5 . . . . 0.5(2) ?
N1 C3 C4 C5 . . . . -179.33(13) ?
C3 C4 C5 C6 . . . . 0.6(2) ?
C4 C5 C6 C1 . . . . -0.7(3) ?
C2 C1 C6 C5 . . . . -0.1(2) ?
C7 C1 C6 C5 . . . . -178.78(15) ?
C2 C1 C7 C8 . . . . 175.05(13) ?
C6 C1 C7 C8 . . . . -6.3(2) ?
C1 C7 C8 C9 . . . . 178.18(13) ?
C7 C8 C9 O3 . . . . -1.1(2) ?
C7 C8 C9 C10 . . . . 177.91(13) ?
O3 C9 C10 C15 . . . . -9.4(2) ?
C8 C9 C10 C15 . . . . 171.57(13) ?
O3 C9 C10 C11 . . . . 167.42(14) ?
C8 C9 C10 C11 . . . . -11.6(2) ?
C15 C10 C11 C12 . . . . 1.2(2) ?
C9 C10 C11 C12 . . . . -175.62(13) ?
C10 C11 C12 C13 . . . . -1.0(2) ?
C16 O4 C13 C12 . . . . -178.35(11) ?
C16 O4 C13 C14 . . . . 2.0(2) ?
C11 C12 C13 O4 . . . . -179.60(12) ?
C11 C12 C13 C14 . . . . 0.1(2) ?
O4 C13 C14 C15 . . . . -179.70(13) ?
C12 C13 C14 C15 . . . . 0.7(2) ?
C13 C14 C15 C10 . . . . -0.5(2) ?
C11 C10 C15 C14 . . . . -0.4(2) ?
C9 C10 C15 C14 . . . . 176.58(13) ?
C13 O4 C16 C17 . . . . -175.40(11) ?
